data_7157911
loop_
_publ_author_name
'Pti\<cek, Lucija'
'Hok, Lucija'
'Grb\<ci\'c, Petra'
'Topi\'c, Filip'
'Cetina, Mario'
'Rissanen, Kari'
'Paveli\'c, Sandra Kraljevi\'c'
'Vianello, Robert'
'Racan\'e, Livio'

_publ_section_title
;
 Amidino substituted 2-aminophenols: biologically important building
 blocks for the amidino-functionalization of 2-substituted benzoxazoles.
;
_journal_issue 12
_journal_name_full 'Organic &amp; biomolecular chemistry'
_journal_page_first 2784
_journal_page_last 2793
_journal_paper_doi 10.1039/d1ob00235j
_journal_volume 19
_journal_year 2021
_chemical_formula_moiety 'C7 H6 N2 O'
_chemical_formula_sum 'C7 H6 N2 O'
_chemical_formula_weight 134.14
_space_group_crystal_system monoclinic
_space_group_IT_number 14
_space_group_name_Hall '-P 2ybc'
_space_group_name_H-M_alt 'P 1 21/c 1'
_atom_sites_solution_hydrogens mixed
_atom_sites_solution_primary iterative
_atom_sites_solution_secondary difmap
_audit_creation_method SHELXL-2018/3
_audit_update_record
;
2021-02-03 deposited with the CCDC.	2021-03-02 downloaded from the CCDC.
;
_cell_angle_alpha 90
_cell_angle_beta 99.5201(13)
_cell_angle_gamma 90
_cell_formula_units_Z 4
_cell_length_a 3.79610(10)
_cell_length_b 7.4931(3)
_cell_length_c 22.9246(9)
_cell_measurement_reflns_used 1452
_cell_measurement_temperature 170(2)
_cell_measurement_theta_max 27.333
_cell_measurement_theta_min 2.864
_cell_volume 643.10(4)
_computing_cell_refinement 'HKL Scalepack (Otwinowski & Minor, 1997)'
_computing_data_collection 'Collect (Bruker AXS BV, 1997-2004)'
_computing_data_reduction 'HKL Denzo and Scalepack (Otwinowski & Minor, 1997)'
_computing_publication_material 'OLEX2 (Dolomanov et al., 2009) & WinGX (Farrugia, 2012)'
_computing_structure_refinement 'SHELXL-2018/3 (Sheldrick, 2015)'
_computing_structure_solution 'SHELXT 2014/5 (Sheldrick, 2015)'
_diffrn_ambient_temperature 170.0(1)
_diffrn_detector_area_resol_mean 9
_diffrn_measured_fraction_theta_full 0.997
_diffrn_measured_fraction_theta_max 0.992
_diffrn_measurement_device '95mm CCD camera on \k-goniostat'
_diffrn_measurement_device_type 'Bruker-Nonius KappaCCD with APEXII detector'
_diffrn_measurement_method '\f scans + \w scans'
_diffrn_radiation_monochromator 'horizonally mounted graphite crystal'
_diffrn_radiation_source 'fine-focus sealed tube'
_diffrn_radiation_type MoK\a
_diffrn_radiation_wavelength 0.71073
_diffrn_reflns_av_R_equivalents 0.0
_diffrn_reflns_av_unetI/netI 0.0224
_diffrn_reflns_Laue_measured_fraction_full 0.997
_diffrn_reflns_Laue_measured_fraction_max 0.992
_diffrn_reflns_limit_h_max 4
_diffrn_reflns_limit_h_min 0
_diffrn_reflns_limit_k_max 9
_diffrn_reflns_limit_k_min 0
_diffrn_reflns_limit_l_max 28
_diffrn_reflns_limit_l_min -29
_diffrn_reflns_number 1431
_diffrn_reflns_point_group_measured_fraction_full 0.997
_diffrn_reflns_point_group_measured_fraction_max 0.992
_diffrn_reflns_theta_full 25.250
_diffrn_reflns_theta_max 27.333
_diffrn_reflns_theta_min 2.864
_exptl_absorpt_coefficient_mu 0.097
_exptl_absorpt_correction_type none
_exptl_crystal_colour colourless
_exptl_crystal_density_diffrn 1.385
_exptl_crystal_density_method 'not measured'
_exptl_crystal_description lath
_exptl_crystal_F_000 280
_exptl_crystal_recrystallization_method 'Re-crystallisation from solvent: ethyl acetate'
_exptl_crystal_size_max 0.310
_exptl_crystal_size_mid 0.260
_exptl_crystal_size_min 0.040
_refine_diff_density_max 0.220
_refine_diff_density_min -0.203
_refine_diff_density_rms 0.053
_refine_ls_extinction_coef 0.028(9)
_refine_ls_extinction_expression Fc^*^=kFc[1+0.001xFc^2^\l^3^/sin(2\q)]^-1/4^
_refine_ls_extinction_method 'SHELXL-2018/3 (Sheldrick, 2015)'
_refine_ls_goodness_of_fit_ref 1.121
_refine_ls_hydrogen_treatment constr
_refine_ls_matrix_type full
_refine_ls_number_parameters 96
_refine_ls_number_reflns 1431
_refine_ls_number_restraints 0
_refine_ls_restrained_S_all 1.121
_refine_ls_R_factor_all 0.0688
_refine_ls_R_factor_gt 0.0574
_refine_ls_shift/su_max 0.000
_refine_ls_shift/su_mean 0.000
_refine_ls_structure_factor_coef Fsqd
_refine_ls_weighting_details 'w=1/[\s^2^(Fo^2^)+(0.0607P)^2^+0.3895P] where P=(Fo^2^+2Fc^2^)/3'
_refine_ls_weighting_scheme calc
_refine_ls_wR_factor_gt 0.1432
_refine_ls_wR_factor_ref 0.1530
_reflns_Friedel_coverage 0.000
_reflns_number_gt 1196
_reflns_number_total 1431
_reflns_threshold_expression 'I > 2\s(I)'
_cod_data_source_file d1ob00235j3.cif
_cod_data_source_block 3c_170K
_cod_depositor_comments 'Adding full bibliography for 7157911--7157921.cif.'
_cod_original_sg_symbol_H-M 'P 21/c'
_cod_database_code 7157911
_shelx_shelxl_version_number 2018/3
_shelx_space_group_comment
;
The symmetry employed for this shelxl refinement is uniquely defined
by the following loop, which should always be used as a source of
symmetry information in preference to the above space-group names.
They are only intended as comments.
;
_shelx_estimated_absorpt_t_min 0.971
_shelx_estimated_absorpt_t_max 0.996

loop_
_space_group_symop_operation_xyz
'x, y, z'
'-x, y+1/2, -z+1/2'
'-x, -y, -z'
'x, -y-1/2, z-1/2'

loop_
_atom_site_label
_atom_site_type_symbol
_atom_site_fract_x
_atom_site_fract_y
_atom_site_fract_z
_atom_site_U_iso_or_equiv
_atom_site_adp_type
_atom_site_occupancy
_atom_site_site_symmetry_order
_atom_site_calc_flag
_atom_site_refinement_flags_posn
_atom_site_refinement_flags_adp
_atom_site_refinement_flags_occupancy
_atom_site_disorder_assembly
_atom_site_disorder_group
C1A C 0.2418(5) 0.9064(2) 0.39011(9) 0.0352(5) Uani 1 1 d . . . . .
C2A C 0.4128(5) 0.7434(2) 0.40845(9) 0.0357(5) Uani 1 1 d . . . . .
C3A C 0.4748(5) 0.6258(2) 0.36390(9) 0.0344(5) Uani 1 1 d . . . . .
C4A C 0.3704(5) 0.6651(3) 0.30389(9) 0.0382(5) Uani 1 1 d . . . . .
H4A H 0.413839 0.582135 0.274550 0.046 Uiso 1 1 calc R U . . .
C5A C 0.2043(6) 0.8248(3) 0.28774(9) 0.0399(5) Uani 1 1 d . . . . .
H5A H 0.131195 0.852919 0.247135 0.048 Uiso 1 1 calc R U . . .
C6A C 0.1440(5) 0.9450(3) 0.33130(9) 0.0377(5) Uani 1 1 d . . . . .
H6A H 0.032731 1.056137 0.319986 0.045 Uiso 1 1 calc R U . . .
C7A C 0.6479(6) 0.4590(3) 0.38066(10) 0.0411(5) Uani 1 1 d . . . . .
N1A N 0.4949(6) 0.7047(3) 0.46744(8) 0.0551(6) Uani 1 1 d G . . . .
H1A1 H 0.683396 0.635540 0.479537 0.083 Uiso 1 1 d G U . . .
H1A2 H 0.491140 0.794101 0.492911 0.083 Uiso 1 1 d G U . . .
N2A N 0.7884(6) 0.3272(2) 0.39462(10) 0.0580(6) Uani 1 1 d . . . . .
O1A O 0.1827(4) 1.01648(19) 0.43489(7) 0.0486(5) Uani 1 1 d . . . . .
H1A H 0.059239 1.104134 0.420765 0.073 Uiso 1 1 calc R U . . .

loop_
_atom_site_aniso_label
_atom_site_aniso_U_11
_atom_site_aniso_U_22
_atom_site_aniso_U_33
_atom_site_aniso_U_23
_atom_site_aniso_U_13
_atom_site_aniso_U_12
C1A 0.0377(10) 0.0237(9) 0.0435(11) -0.0026(8) 0.0048(8) 0.0034(7)
C2A 0.0380(10) 0.0253(9) 0.0429(11) 0.0005(8) 0.0042(8) 0.0027(8)
C3A 0.0325(10) 0.0222(9) 0.0488(11) 0.0000(8) 0.0073(8) 0.0016(7)
C4A 0.0383(11) 0.0318(10) 0.0451(11) -0.0058(8) 0.0091(8) -0.0005(8)
C5A 0.0429(11) 0.0364(11) 0.0397(11) 0.0018(8) 0.0047(8) -0.0009(8)
C6A 0.0391(11) 0.0253(9) 0.0471(11) 0.0042(8) 0.0023(8) 0.0045(8)
C7A 0.0457(12) 0.0281(10) 0.0500(12) -0.0024(8) 0.0089(9) 0.0046(8)
N1A 0.0847(16) 0.0343(10) 0.0432(11) 0.0025(8) 0.0016(9) 0.0207(10)
N2A 0.0674(14) 0.0320(10) 0.0754(15) 0.0026(9) 0.0144(11) 0.0178(9)
O1A 0.0665(11) 0.0309(8) 0.0463(9) -0.0042(6) 0.0034(7) 0.0198(7)

loop_
_atom_type_symbol
_atom_type_description
_atom_type_scat_dispersion_real
_atom_type_scat_dispersion_imag
_atom_type_scat_source
C C 0.0033 0.0016 'International Tables Vol C Tables 4.2.6.8 and 6.1.1.4'
H H 0.0000 0.0000 'International Tables Vol C Tables 4.2.6.8 and 6.1.1.4'
N N 0.0061 0.0033 'International Tables Vol C Tables 4.2.6.8 and 6.1.1.4'
O O 0.0106 0.0060 'International Tables Vol C Tables 4.2.6.8 and 6.1.1.4'

loop_
_geom_angle_atom_site_label_1
_geom_angle_atom_site_label_2
_geom_angle_atom_site_label_3
_geom_angle
_geom_angle_site_symmetry_1
_geom_angle_site_symmetry_3
_geom_angle_publ_flag
O1A C1A C6A 124.20(17) . . ?
O1A C1A C2A 115.02(17) . . ?
C6A C1A C2A 120.78(18) . . ?
N1A C2A C3A 123.40(18) . . ?
N1A C2A C1A 119.69(18) . . ?
C3A C2A C1A 116.85(18) . . ?
C2A C3A C4A 122.10(17) . . ?
C2A C3A C7A 118.59(18) . . ?
C4A C3A C7A 119.30(18) . . ?
C5A C4A C3A 119.39(18) . . ?
C5A C4A H4A 120.3 . . ?
C3A C4A H4A 120.3 . . ?
C4A C5A C6A 119.54(19) . . ?
C4A C5A H5A 120.2 . . ?
C6A C5A H5A 120.2 . . ?
C1A C6A C5A 121.33(18) . . ?
C1A C6A H6A 119.3 . . ?
C5A C6A H6A 119.3 . . ?
N2A C7A C3A 179.1(3) . . ?
C2A N1A H1A1 118.1 . . ?
C2A N1A H1A2 117.6 . . ?
H1A1 N1A H1A2 109.5 . . ?
C1A O1A H1A 109.5 . . ?

loop_
_geom_bond_atom_site_label_1
_geom_bond_atom_site_label_2
_geom_bond_distance
_geom_bond_site_symmetry_2
_geom_bond_publ_flag
C1A O1A 1.364(2) . ?
C1A C6A 1.369(3) . ?
C1A C2A 1.414(3) . ?
C2A N1A 1.368(3) . ?
C2A C3A 1.398(3) . ?
C3A C4A 1.399(3) . ?
C3A C7A 1.435(3) . ?
C4A C5A 1.375(3) . ?
C4A H4A 0.9500 . ?
C5A C6A 1.392(3) . ?
C5A H5A 0.9500 . ?
C6A H6A 0.9500 . ?
C7A N2A 1.143(3) . ?
N1A H1A1 0.8900 . ?
N1A H1A2 0.8901 . ?
O1A H1A 0.8400 . ?

loop_
_geom_torsion_atom_site_label_1
_geom_torsion_atom_site_label_2
_geom_torsion_atom_site_label_3
_geom_torsion_atom_site_label_4
_geom_torsion
_geom_torsion_site_symmetry_1
_geom_torsion_site_symmetry_2
_geom_torsion_site_symmetry_3
_geom_torsion_site_symmetry_4
_geom_torsion_publ_flag
O1A C1A C2A N1A 2.0(3) . . . . ?
C6A C1A C2A N1A -177.3(2) . . . . ?
O1A C1A C2A C3A 179.29(18) . . . . ?
C6A C1A C2A C3A -0.1(3) . . . . ?
N1A C2A C3A C4A 176.5(2) . . . . ?
C1A C2A C3A C4A -0.7(3) . . . . ?
N1A C2A C3A C7A -2.9(3) . . . . ?
C1A C2A C3A C7A 179.96(18) . . . . ?
C2A C3A C4A C5A 0.6(3) . . . . ?
C7A C3A C4A C5A 179.97(19) . . . . ?
C3A C4A C5A C6A 0.2(3) . . . . ?
O1A C1A C6A C5A -178.4(2) . . . . ?
C2A C1A C6A C5A 0.9(3) . . . . ?
C4A C5A C6A C1A -1.0(3) . . . . ?
